data_2241869
loop_
_publ_author_name
'Sroor, Farid M.'
'Liebing, Phil'
'Hrib, Cristian G.'
'Gr\"asing, Daniel'
'Hilfert, Liane'
'Edelmann, Frank T.'

_publ_section_title
;
 Formation and structure of the first metal complexes comprising
 amidinoguanidinate ligands
;
_journal_coeditor_code ZL2679
_journal_issue 11
_journal_name_full 'Acta Crystallographica Section E'
_journal_page_first 1526
_journal_page_last 1531
_journal_paper_doi 10.1107/S2056989016015322
_journal_volume 72
_journal_year 2016
_chemical_formula_iupac '[Li2 C18 H37 N4)2 (C4 H8 O)2]'
_chemical_formula_moiety 'C44 H90 Li2 N8 O2'
_chemical_formula_sum 'C44 H90 Li2 N8 O2'
_chemical_formula_weight 777.11
_chemical_name_systematic
Bis[\m-<i>N</i>,<i>N</i>',<i>N</i>'',<i>N</i>'''-tetraisopropyl-1-(1-butylamidinato)guanidinato-\k^3^<i>N</i>^1^,<i>N</i>^2^:<i>N</i>^2^]bis[(tetrahydrofuran)lithium]
_space_group_crystal_system monoclinic
_space_group_IT_number 14
_space_group_name_Hall '-P 2ybc'
_space_group_name_H-M_alt 'P 1 21/c 1'
_symmetry_space_group_name_Hall '-P 2ybc'
_symmetry_space_group_name_H-M 'P 1 21/c 1'
_atom_sites_solution_hydrogens geom
_atom_sites_solution_primary direct
_atom_sites_solution_secondary difmap
_audit_creation_method SHELXL-2016/4
_cell_angle_alpha 90
_cell_angle_beta 92.8380(6)
_cell_angle_gamma 90
_cell_formula_units_Z 2
_cell_length_a 9.93297(7)
_cell_length_b 13.72390(10)
_cell_length_c 18.07940(13)
_cell_measurement_reflns_used 18888
_cell_measurement_temperature 100(2)
_cell_measurement_theta_max 75.6226
_cell_measurement_theta_min 3.2175
_cell_volume 2461.54(3)
_computing_cell_refinement
;
CrysAlisPro (Agilent, 2011)
;
_computing_data_collection
;
CrysAlisPro (Agilent, 2011)
;
_computing_data_reduction
;
CrysAlisPro (Agilent, 2011)
;
_computing_molecular_graphics
;
Diamond (Brandenburg, 1999)
;
_computing_publication_material
;
publCIF (Westrip, 2010)
;
_computing_structure_refinement
;
SHELXL2016 (Sheldrick, 2015)
;
_computing_structure_solution
;
SHELXS97 (Sheldrick, 2008)
;
_diffrn_ambient_temperature 100(2)
_diffrn_detector_area_resol_mean 10.3543
_diffrn_measured_fraction_theta_full 1.000
_diffrn_measured_fraction_theta_max 0.997
_diffrn_measurement_device_type 'Agilent Xcalibur, Atlas, Nova'
_diffrn_measurement_method '\w scans'
_diffrn_radiation_type CuK\a
_diffrn_radiation_wavelength 1.54184
_diffrn_reflns_av_R_equivalents 0.0265
_diffrn_reflns_limit_h_max 11
_diffrn_reflns_limit_h_min -12
_diffrn_reflns_limit_k_max 17
_diffrn_reflns_limit_k_min -16
_diffrn_reflns_limit_l_max 22
_diffrn_reflns_limit_l_min -17
_diffrn_reflns_number 30246
_diffrn_reflns_theta_full 67.684
_diffrn_reflns_theta_max 75.809
_diffrn_reflns_theta_min 4.046
_exptl_absorpt_coefficient_mu 0.489
_exptl_absorpt_correction_T_max 1.00000
_exptl_absorpt_correction_T_min 0.89079
_exptl_absorpt_correction_type multi-scan
_exptl_absorpt_process_details
;
(CrysAlisPro; Agilent, 2011)
;
_exptl_crystal_colour colorless
_exptl_crystal_density_diffrn 1.048
_exptl_crystal_description plate
_exptl_crystal_F_000 864
_exptl_crystal_size_max 0.180
_exptl_crystal_size_mid 0.120
_exptl_crystal_size_min 0.040
_refine_diff_density_max 0.309
_refine_diff_density_min -0.205
_refine_ls_extinction_coef 0.00067(16)
_refine_ls_extinction_expression Fc^*^=kFc[1+0.001xFc^2^\l^3^/sin(2\q)]^-1/4^
_refine_ls_extinction_method
;
SHELXL2016 (Sheldrick, 2015)
;
_refine_ls_goodness_of_fit_ref 1.046
_refine_ls_hydrogen_treatment constr
_refine_ls_matrix_type full
_refine_ls_number_parameters 263
_refine_ls_number_reflns 5126
_refine_ls_number_restraints 0
_refine_ls_restrained_S_all 1.046
_refine_ls_R_factor_all 0.0399
_refine_ls_R_factor_gt 0.0361
_refine_ls_shift/su_max 0.001
_refine_ls_shift/su_mean 0.000
_refine_ls_structure_factor_coef Fsqd
_refine_ls_weighting_details 'w=1/[\s^2^(Fo^2^)+(0.0474P)^2^+0.6355P] where P=(Fo^2^+2Fc^2^)/3'
_refine_ls_weighting_scheme calc
_refine_ls_wR_factor_gt 0.0932
_refine_ls_wR_factor_ref 0.0964
_reflns_number_gt 4657
_reflns_number_total 5126
_reflns_threshold_expression 'I > 2\s(I)'
_cod_data_source_file zl2679sup1.cif
_cod_data_source_block compound_2
_cod_database_code 2241869
_shelx_space_group_comment
;
The symmetry employed for this shelxl refinement is uniquely defined
by the following loop, which should always be used as a source of
symmetry information in preference to the above space-group names.
They are only intended as comments.
;
_shelx_estimated_absorpt_t_min 0.917
_shelx_estimated_absorpt_t_max 0.981

loop_
_space_group_symop_operation_xyz
'x, y, z'
'-x, y+1/2, -z+1/2'
'-x, -y, -z'
'x, -y-1/2, z-1/2'

loop_
_atom_site_type_symbol
_atom_site_label
_atom_site_fract_x
_atom_site_fract_y
_atom_site_fract_z
_atom_site_U_iso_or_equiv
_atom_site_adp_type
_atom_site_calc_flag
_atom_site_occupancy
C C1 1.13747(9) 0.49827(6) 0.11713(5) 0.01508(18) Uani d 1
C C2 0.98312(9) 0.49701(7) 0.21715(5) 0.0199(2) Uani d 1
H H2 1.067737 0.513701 0.246717 0.024 Uiso calc 1
C C3 0.92362(11) 0.40357(8) 0.24810(6) 0.0286(2) Uani d 1
H H3A 0.896871 0.415184 0.298801 0.034 Uiso calc 1
H H3B 0.991346 0.351631 0.248263 0.034 Uiso calc 1
H H3C 0.844533 0.384025 0.217059 0.034 Uiso calc 1
C C4 0.88214(10) 0.58050(8) 0.22330(6) 0.0269(2) Uani d 1
H H4A 0.866222 0.592480 0.275587 0.032 Uiso calc 1
H H4B 0.796995 0.562914 0.196968 0.032 Uiso calc 1
H H4C 0.918553 0.639559 0.201291 0.032 Uiso calc 1
C C5 1.28751(9) 0.48998(7) 0.01575(5) 0.01694(19) Uani d 1
H H5 1.355755 0.487672 0.058274 0.020 Uiso calc 1
C C6 1.28738(10) 0.39198(7) -0.02470(5) 0.0216(2) Uani d 1
H H6A 1.376825 0.379957 -0.043384 0.026 Uiso calc 1
H H6B 1.220220 0.393392 -0.066259 0.026 Uiso calc 1
H H6C 1.265025 0.339863 0.009657 0.026 Uiso calc 1
C C7 1.32471(9) 0.57220(7) -0.03661(5) 0.0223(2) Uani d 1
H H7A 1.415937 0.561386 -0.053232 0.027 Uiso calc 1
H H7B 1.321415 0.634711 -0.010560 0.027 Uiso calc 1
H H7C 1.260605 0.573175 -0.079593 0.027 Uiso calc 1
C C8 1.27924(9) 0.42776(7) 0.21963(5) 0.01661(18) Uani d 1
C C9 1.32067(9) 0.59902(7) 0.17680(5) 0.01914(19) Uani d 1
H H9 1.308813 0.631572 0.127416 0.023 Uiso calc 1
C C10 1.25452(10) 0.66563(7) 0.23194(6) 0.0250(2) Uani d 1
H H10A 1.301263 0.728531 0.233932 0.030 Uiso calc 1
H H10B 1.260085 0.635471 0.281130 0.030 Uiso calc 1
H H10C 1.159716 0.675682 0.216188 0.030 Uiso calc 1
C C11 1.47245(9) 0.59045(7) 0.19329(5) 0.0230(2) Uani d 1
H H11A 1.515323 0.653447 0.184560 0.028 Uiso calc 1
H H11B 1.509569 0.541135 0.160805 0.028 Uiso calc 1
H H11C 1.489873 0.571267 0.245094 0.028 Uiso calc 1
C C12 1.37114(11) 0.37049(7) 0.33586(5) 0.0240(2) Uani d 1
H H12 1.353554 0.305706 0.311966 0.029 Uiso calc 1
C C13 1.28767(12) 0.38011(9) 0.40405(6) 0.0340(3) Uani d 1
H H13A 1.312206 0.327951 0.439204 0.041 Uiso calc 1
H H13B 1.191678 0.375085 0.389225 0.041 Uiso calc 1
H H13C 1.305491 0.443472 0.427535 0.041 Uiso calc 1
C C14 1.52124(11) 0.38091(9) 0.35630(6) 0.0310(2) Uani d 1
H H14A 1.549829 0.328604 0.390479 0.037 Uiso calc 1
H H14B 1.538082 0.444157 0.380172 0.037 Uiso calc 1
H H14C 1.572284 0.376680 0.311393 0.037 Uiso calc 1
C C15 1.25689(9) 0.32623(7) 0.18708(5) 0.01830(19) Uani d 1
H H15A 1.186367 0.329059 0.146475 0.022 Uiso calc 1
H H15B 1.225324 0.281858 0.225761 0.022 Uiso calc 1
C C16 1.38830(9) 0.28650(7) 0.15713(5) 0.01958(19) Uani d 1
H H16A 1.424067 0.334657 0.122370 0.024 Uiso calc 1
H H16B 1.455792 0.278751 0.198869 0.024 Uiso calc 1
C C17 1.37014(10) 0.18882(7) 0.11733(5) 0.0215(2) Uani d 1
H H17A 1.346490 0.138322 0.153569 0.026 Uiso calc 1
H H17B 1.294556 0.193946 0.079734 0.026 Uiso calc 1
C C18 1.49719(11) 0.15769(8) 0.07957(6) 0.0281(2) Uani d 1
H H18A 1.479126 0.097653 0.051461 0.034 Uiso calc 1
H H18B 1.569961 0.146142 0.117146 0.034 Uiso calc 1
H H18C 1.524114 0.209274 0.045858 0.034 Uiso calc 1
C C19 0.94341(14) 0.23713(9) -0.03529(6) 0.0357(3) Uani d 1
H H19A 1.029322 0.232716 -0.060603 0.043 Uiso calc 1
H H19B 0.876981 0.272617 -0.067824 0.043 Uiso calc 1
C C20 0.89174(18) 0.13655(11) -0.01791(8) 0.0536(4) Uani d 1
H H20A 0.932479 0.086723 -0.049483 0.064 Uiso calc 1
H H20B 0.792403 0.133407 -0.025275 0.064 Uiso calc 1
C C21 0.93514(17) 0.12190(9) 0.06268(8) 0.0476(3) Uani d 1
H H21A 0.874625 0.075971 0.087114 0.057 Uiso calc 1
H H21B 1.028931 0.097574 0.068212 0.057 Uiso calc 1
C C22 0.92342(12) 0.22318(8) 0.09337(6) 0.0292(2) Uani d 1
H H22A 0.829573 0.236969 0.106203 0.035 Uiso calc 1
H H22B 0.983554 0.231476 0.138250 0.035 Uiso calc 1
Li LI 0.96597(16) 0.42919(12) 0.03809(9) 0.0200(3) Uani d 1
N N1 1.01480(8) 0.48338(6) 0.13965(4) 0.01756(17) Uani d 1
N N2 1.15401(7) 0.50792(5) 0.04440(4) 0.01578(16) Uani d 1
N N3 1.25379(7) 0.50292(5) 0.16898(4) 0.01575(16) Uani d 1
N N4 1.32979(8) 0.44822(6) 0.28432(4) 0.01977(17) Uani d 1
O O 0.96357(7) 0.28667(5) 0.03486(4) 0.02535(17) Uani d 1

loop_
_atom_site_aniso_label
_atom_site_aniso_U_11
_atom_site_aniso_U_22
_atom_site_aniso_U_33
_atom_site_aniso_U_12
_atom_site_aniso_U_13
_atom_site_aniso_U_23
C1 0.0155(4) 0.0136(4) 0.0160(4) 0.0008(3) -0.0011(3) -0.0001(3)
C2 0.0186(4) 0.0254(5) 0.0159(4) -0.0003(4) 0.0025(3) -0.0002(3)
C3 0.0315(5) 0.0328(6) 0.0221(5) -0.0046(4) 0.0078(4) 0.0036(4)
C4 0.0244(5) 0.0347(6) 0.0219(5) 0.0067(4) 0.0039(4) -0.0025(4)
C5 0.0141(4) 0.0205(4) 0.0162(4) 0.0009(3) 0.0009(3) 0.0013(3)
C6 0.0232(5) 0.0234(5) 0.0184(4) 0.0025(4) 0.0028(3) -0.0005(4)
C7 0.0182(4) 0.0249(5) 0.0241(5) -0.0003(4) 0.0052(3) 0.0041(4)
C8 0.0154(4) 0.0174(4) 0.0171(4) 0.0004(3) 0.0013(3) 0.0010(3)
C9 0.0202(4) 0.0168(4) 0.0202(4) -0.0028(3) -0.0013(3) 0.0001(3)
C10 0.0253(5) 0.0203(5) 0.0293(5) 0.0001(4) 0.0005(4) -0.0046(4)
C11 0.0198(4) 0.0256(5) 0.0235(5) -0.0054(4) 0.0005(4) -0.0033(4)
C12 0.0322(5) 0.0203(5) 0.0189(5) 0.0034(4) -0.0057(4) 0.0021(4)
C13 0.0382(6) 0.0385(6) 0.0252(5) 0.0038(5) 0.0018(4) 0.0124(5)
C14 0.0314(6) 0.0336(6) 0.0272(5) 0.0099(4) -0.0063(4) -0.0002(4)
C15 0.0193(4) 0.0166(4) 0.0188(4) -0.0008(3) -0.0011(3) 0.0009(3)
C16 0.0205(4) 0.0185(4) 0.0195(4) 0.0008(3) -0.0012(3) -0.0001(3)
C17 0.0265(5) 0.0183(4) 0.0196(4) 0.0012(4) 0.0000(4) 0.0004(3)
C18 0.0325(5) 0.0280(5) 0.0239(5) 0.0055(4) 0.0025(4) -0.0028(4)
C19 0.0500(7) 0.0284(6) 0.0290(6) 0.0071(5) 0.0045(5) -0.0049(4)
C20 0.0773(11) 0.0365(7) 0.0462(8) -0.0150(7) -0.0042(7) -0.0097(6)
C21 0.0688(9) 0.0217(6) 0.0518(8) -0.0069(6) -0.0025(7) 0.0040(5)
C22 0.0346(6) 0.0232(5) 0.0294(5) -0.0059(4) -0.0020(4) 0.0076(4)
LI 0.0200(7) 0.0195(8) 0.0203(8) -0.0011(6) -0.0004(6) 0.0019(6)
N1 0.0161(4) 0.0217(4) 0.0150(4) -0.0003(3) 0.0017(3) 0.0006(3)
N2 0.0134(3) 0.0188(4) 0.0152(4) 0.0003(3) 0.0010(3) 0.0008(3)
N3 0.0163(4) 0.0153(4) 0.0154(4) -0.0014(3) -0.0019(3) 0.0008(3)
N4 0.0234(4) 0.0190(4) 0.0166(4) 0.0018(3) -0.0016(3) 0.0013(3)
O 0.0318(4) 0.0186(3) 0.0258(4) -0.0010(3) 0.0031(3) 0.0021(3)

loop_
_atom_type_symbol
_atom_type_description
_atom_type_scat_dispersion_real
_atom_type_scat_dispersion_imag
_atom_type_scat_source
C C 0.0181 0.0091 'International Tables Vol C Tables 4.2.6.8 and 6.1.1.4'
H H 0.0000 0.0000 'International Tables Vol C Tables 4.2.6.8 and 6.1.1.4'
Li Li 0.0008 0.0003 'International Tables Vol C Tables 4.2.6.8 and 6.1.1.4'
N N 0.0311 0.0180 'International Tables Vol C Tables 4.2.6.8 and 6.1.1.4'
O O 0.0492 0.0322 'International Tables Vol C Tables 4.2.6.8 and 6.1.1.4'

loop_
_geom_angle_atom_site_label_1
_geom_angle_atom_site_label_2
_geom_angle_atom_site_label_3
_geom_angle_site_symmetry_1
_geom_angle_site_symmetry_3
_geom_angle
N1 C1 N2 . . 118.56(8)
N1 C1 N3 . . 121.64(8)
N2 C1 N3 . . 119.79(8)
N1 C1 LI . . 58.42(6)
N2 C1 LI . . 64.32(6)
N3 C1 LI . . 158.88(7)
N1 C2 C3 . . 110.39(8)
N1 C2 C4 . . 109.76(8)
C3 C2 C4 . . 109.55(8)
N1 C2 H2 . . 109.0
C3 C2 H2 . . 109.0
C4 C2 H2 . . 109.0
C2 C3 H3A . . 109.5
C2 C3 H3B . . 109.5
H3A C3 H3B . . 109.5
C2 C3 H3C . . 109.5
H3A C3 H3C . . 109.5
H3B C3 H3C . . 109.5
C2 C4 H4A . . 109.5
C2 C4 H4B . . 109.5
H4A C4 H4B . . 109.5
C2 C4 H4C . . 109.5
H4A C4 H4C . . 109.5
H4B C4 H4C . . 109.5
N2 C5 C7 . . 110.17(7)
N2 C5 C6 . . 109.66(7)
C7 C5 C6 . . 110.30(8)
N2 C5 H5 . . 108.9
C7 C5 H5 . . 108.9
C6 C5 H5 . . 108.9
C5 C6 H6A . . 109.5
C5 C6 H6B . . 109.5
H6A C6 H6B . . 109.5
C5 C6 H6C . . 109.5
H6A C6 H6C . . 109.5
H6B C6 H6C . . 109.5
C5 C7 H7A . . 109.5
C5 C7 H7B . . 109.5
H7A C7 H7B . . 109.5
C5 C7 H7C . . 109.5
H7A C7 H7C . . 109.5
H7B C7 H7C . . 109.5
N4 C8 N3 . . 119.19(8)
N4 C8 C15 . . 126.58(8)
N3 C8 C15 . . 113.86(8)
N3 C9 C10 . . 112.98(8)
N3 C9 C11 . . 112.59(8)
C10 C9 C11 . . 111.82(8)
N3 C9 H9 . . 106.3
C10 C9 H9 . . 106.3
C11 C9 H9 . . 106.3
C9 C10 H10A . . 109.5
C9 C10 H10B . . 109.5
H10A C10 H10B . . 109.5
C9 C10 H10C . . 109.5
H10A C10 H10C . . 109.5
H10B C10 H10C . . 109.5
C9 C11 H11A . . 109.5
C9 C11 H11B . . 109.5
H11A C11 H11B . . 109.5
C9 C11 H11C . . 109.5
H11A C11 H11C . . 109.5
H11B C11 H11C . . 109.5
N4 C12 C14 . . 109.05(8)
N4 C12 C13 . . 107.78(8)
C14 C12 C13 . . 111.10(9)
N4 C12 H12 . . 109.6
C14 C12 H12 . . 109.6
C13 C12 H12 . . 109.6
C12 C13 H13A . . 109.5
C12 C13 H13B . . 109.5
H13A C13 H13B . . 109.5
C12 C13 H13C . . 109.5
H13A C13 H13C . . 109.5
H13B C13 H13C . . 109.5
C12 C14 H14A . . 109.5
C12 C14 H14B . . 109.5
H14A C14 H14B . . 109.5
C12 C14 H14C . . 109.5
H14A C14 H14C . . 109.5
H14B C14 H14C . . 109.5
C8 C15 C16 . . 110.49(7)
C8 C15 H15A . . 109.6
C16 C15 H15A . . 109.6
C8 C15 H15B . . 109.6
C16 C15 H15B . . 109.6
H15A C15 H15B . . 108.1
C17 C16 C15 . . 113.24(8)
C17 C16 H16A . . 108.9
C15 C16 H16A . . 108.9
C17 C16 H16B . . 108.9
C15 C16 H16B . . 108.9
H16A C16 H16B . . 107.7
C18 C17 C16 . . 112.06(8)
C18 C17 H17A . . 109.2
C16 C17 H17A . . 109.2
C18 C17 H17B . . 109.2
C16 C17 H17B . . 109.2
H17A C17 H17B . . 107.9
C17 C18 H18A . . 109.5
C17 C18 H18B . . 109.5
H18A C18 H18B . . 109.5
C17 C18 H18C . . 109.5
H18A C18 H18C . . 109.5
H18B C18 H18C . . 109.5
O C19 C20 . . 106.34(10)
O C19 H19A . . 110.5
C20 C19 H19A . . 110.5
O C19 H19B . . 110.5
C20 C19 H19B . . 110.5
H19A C19 H19B . . 108.7
C19 C20 C21 . . 103.78(11)
C19 C20 H20A . . 111.0
C21 C20 H20A . . 111.0
C19 C20 H20B . . 111.0
C21 C20 H20B . . 111.0
H20A C20 H20B . . 109.0
C22 C21 C20 . . 102.07(11)
C22 C21 H21A . . 111.4
C20 C21 H21A . . 111.4
C22 C21 H21B . . 111.4
C20 C21 H21B . . 111.4
H21A C21 H21B . . 109.2
O C22 C21 . . 104.99(9)
O C22 H22A . . 110.7
C21 C22 H22A . . 110.7
O C22 H22B . . 110.7
C21 C22 H22B . . 110.7
H22A C22 H22B . . 108.8
O LI N1 . . 113.43(8)
O LI N2 . 3_765 113.13(8)
N1 LI N2 . 3_765 127.65(9)
O LI N2 . . 120.78(8)
N1 LI N2 . . 66.33(6)
N2 LI N2 3_765 . 107.34(7)
O LI C1 . . 115.20(8)
N1 LI C1 . . 33.86(4)
N2 LI C1 3_765 . 130.16(8)
N2 LI C1 . . 34.06(4)
O LI LI . 3_765 139.94(12)
N1 LI LI . 3_765 98.96(9)
N2 LI LI 3_765 3_765 55.58(6)
N2 LI LI . 3_765 51.76(6)
C1 LI LI . 3_765 79.32(8)
C1 N1 C2 . . 121.42(8)
C1 N1 LI . . 87.72(7)
C2 N1 LI . . 149.90(8)
C1 N2 C5 . . 119.11(7)
C1 N2 LI . 3_765 131.28(8)
C5 N2 LI . 3_765 108.43(7)
C1 N2 LI . . 81.63(7)
C5 N2 LI . . 133.84(7)
LI N2 LI 3_765 . 72.66(7)
C8 N3 C1 . . 120.26(7)
C8 N3 C9 . . 122.05(7)
C1 N3 C9 . . 116.07(7)
C8 N4 C12 . . 120.47(8)
C22 O C19 . . 109.17(8)
C22 O LI . . 125.84(8)
C19 O LI . . 119.85(8)

loop_
_geom_bond_atom_site_label_1
_geom_bond_atom_site_label_2
_geom_bond_site_symmetry_2
_geom_bond_distance
C1 N1 . 1.3197(12)
C1 N2 . 1.3396(11)
C1 N3 . 1.4528(11)
C1 LI . 2.3667(18)
C2 N1 . 1.4633(11)
C2 C3 . 1.5296(14)
C2 C4 . 1.5304(13)
C2 H2 . 1.0000
C3 H3A . 0.9800
C3 H3B . 0.9800
C3 H3C . 0.9800
C4 H4A . 0.9800
C4 H4B . 0.9800
C4 H4C . 0.9800
C5 N2 . 1.4681(11)
C5 C7 . 1.5299(13)
C5 C6 . 1.5309(13)
C5 H5 . 1.0000
C6 H6A . 0.9800
C6 H6B . 0.9800
C6 H6C . 0.9800
C7 H7A . 0.9800
C7 H7B . 0.9800
C7 H7C . 0.9800
C8 N4 . 1.2808(12)
C8 N3 . 1.3940(11)
C8 C15 . 1.5245(12)
C9 N3 . 1.4804(11)
C9 C10 . 1.5251(13)
C9 C11 . 1.5268(13)
C9 H9 . 1.0000
C10 H10A . 0.9800
C10 H10B . 0.9800
C10 H10C . 0.9800
C11 H11A . 0.9800
C11 H11B . 0.9800
C11 H11C . 0.9800
C12 N4 . 1.4619(12)
C12 C14 . 1.5250(15)
C12 C13 . 1.5251(15)
C12 H12 . 1.0000
C13 H13A . 0.9800
C13 H13B . 0.9800
C13 H13C . 0.9800
C14 H14A . 0.9800
C14 H14B . 0.9800
C14 H14C . 0.9800
C15 C16 . 1.5376(13)
C15 H15A . 0.9900
C15 H15B . 0.9900
C16 C17 . 1.5279(13)
C16 H16A . 0.9900
C16 H16B . 0.9900
C17 C18 . 1.5252(14)
C17 H17A . 0.9900
C17 H17B . 0.9900
C18 H18A . 0.9800
C18 H18B . 0.9800
C18 H18C . 0.9800
C19 O . 1.4441(13)
C19 C20 . 1.5111(18)
C19 H19A . 0.9900
C19 H19B . 0.9900
C20 C21 . 1.512(2)
C20 H20A . 0.9900
C20 H20B . 0.9900
C21 C22 . 1.5033(17)
C21 H21A . 0.9900
C21 H21B . 0.9900
C22 O . 1.4419(12)
C22 H22A . 0.9900
C22 H22B . 0.9900
LI O . 1.9569(18)
LI N1 . 2.0177(18)
LI N2 3_765 2.0528(17)
LI N2 . 2.1559(17)
LI LI 3_765 2.495(3)
N2 LI 3_765 2.0528(17)

loop_
_geom_torsion_atom_site_label_1
_geom_torsion_atom_site_label_2
_geom_torsion_atom_site_label_3
_geom_torsion_atom_site_label_4
_geom_torsion_site_symmetry_4
_geom_torsion
N4 C8 C15 C16 . -81.54(11)
N3 C8 C15 C16 . 91.27(9)
C8 C15 C16 C17 . -174.74(7)
C15 C16 C17 C18 . 172.52(8)
O C19 C20 C21 . -20.85(15)
C19 C20 C21 C22 . 34.32(15)
C20 C21 C22 O . -35.89(14)
N2 C1 N1 C2 . -164.04(8)
N3 C1 N1 C2 . 16.86(13)
LI C1 N1 C2 . 172.01(10)
N2 C1 N1 LI . 23.95(9)
N3 C1 N1 LI . -155.15(9)
C3 C2 N1 C1 . -123.41(9)
C4 C2 N1 C1 . 115.74(10)
C3 C2 N1 LI . 40.51(18)
C4 C2 N1 LI . -80.34(17)
N1 C1 N2 C5 . -158.57(8)
N3 C1 N2 C5 . 20.55(12)
LI C1 N2 C5 . -136.00(9)
N1 C1 N2 LI 3_765 35.43(13)
N3 C1 N2 LI 3_765 -145.45(9)
LI C1 N2 LI 3_765 58.00(11)
N1 C1 N2 LI . -22.57(9)
N3 C1 N2 LI . 156.55(9)
C7 C5 N2 C1 . -132.84(8)
C6 C5 N2 C1 . 105.59(9)
C7 C5 N2 LI 3_765 36.11(10)
C6 C5 N2 LI 3_765 -85.46(9)
C7 C5 N2 LI . 119.48(10)
C6 C5 N2 LI . -2.09(13)
N4 C8 N3 C1 . -144.83(9)
C15 C8 N3 C1 . 41.78(11)
N4 C8 N3 C9 . 20.09(13)
C15 C8 N3 C9 . -153.30(8)
N1 C1 N3 C8 . 53.11(12)
N2 C1 N3 C8 . -125.98(9)
LI C1 N3 C8 . -30.5(2)
N1 C1 N3 C9 . -112.67(9)
N2 C1 N3 C9 . 68.23(10)
LI C1 N3 C9 . 163.75(18)
C10 C9 N3 C8 . -80.92(10)
C11 C9 N3 C8 . 46.94(11)
C10 C9 N3 C1 . 84.59(10)
C11 C9 N3 C1 . -147.55(8)
N3 C8 N4 C12 . -173.36(8)
C15 C8 N4 C12 . -0.89(14)
C14 C12 N4 C8 . 120.28(10)
C13 C12 N4 C8 . -119.01(10)
C21 C22 O C19 . 23.85(12)
C21 C22 O LI . 178.16(10)
C20 C19 O C22 . -1.70(13)
C20 C19 O LI . -157.79(11)

_cod_database_fobs_code 2241869
